data_1520638
loop_
_publ_author_name
'Fern\'andez-Gallardo, Jacob'
'Elie, Benelita T.'
'Sadhukha, Tanmoy'
'Prabha, Swayam'
'Sana\'u, Mercedes'
'Rotenberg, Susan A.'
'Ramos, Joe W.'
'Contel, Mar\'ia'

_publ_section_title
;
 Heterometallic titanium--gold complexes inhibit renal cancer cells in
 vitro and in vivo
;
_journal_issue 9
_journal_name_full 'Chem. Sci.'
_journal_page_first 5269
_journal_paper_doi 10.1039/C5SC01753J
_journal_volume 6
_journal_year 2015
_chemical_formula_sum 'C29 H24 Au Fe O2 P S'
_chemical_formula_weight 720.33
_chemical_name_systematic
; 
 ? 
;
_space_group_IT_number 2
_symmetry_space_group_name_Hall '-P 1'
_symmetry_space_group_name_H-M 'P -1'
_atom_sites_solution_hydrogens geom
_atom_sites_solution_primary direct
_atom_sites_solution_secondary difmap
_audit_creation_method SHELXL-97
_audit_update_record
;
2015-05-13 deposited with the CCDC.
2015-06-23 downloaded from the CCDC.
;
_cell_angle_alpha 108.4110(11)
_cell_angle_beta 96.8050(12)
_cell_angle_gamma 95.3800(12)
_cell_formula_units_Z 2
_cell_length_a 9.18700(10)
_cell_length_b 9.9640(2)
_cell_length_c 15.5540(3)
_cell_measurement_temperature 293(2)
_cell_volume 1328.34(4)
_computing_structure_refinement 'SHELXL-97 (Sheldrick, 1997)'
_computing_structure_solution 'SHELXS-97 (Sheldrick, 1990)'
_diffrn_ambient_temperature 293(2)
_diffrn_measured_fraction_theta_full 0.998
_diffrn_measured_fraction_theta_max 0.998
_diffrn_radiation_monochromator graphite
_diffrn_radiation_source 'fine-focus sealed tube'
_diffrn_radiation_type MoK\a
_diffrn_radiation_wavelength 0.71073
_diffrn_reflns_av_R_equivalents 0.0314
_diffrn_reflns_av_sigmaI/netI 0.0427
_diffrn_reflns_limit_h_max 11
_diffrn_reflns_limit_h_min -11
_diffrn_reflns_limit_k_max 12
_diffrn_reflns_limit_k_min -12
_diffrn_reflns_limit_l_max 20
_diffrn_reflns_limit_l_min -20
_diffrn_reflns_number 11560
_diffrn_reflns_theta_full 27.53
_diffrn_reflns_theta_max 27.53
_diffrn_reflns_theta_min 1.40
_exptl_absorpt_coefficient_mu 6.225
_exptl_crystal_colour Yellow
_exptl_crystal_density_diffrn 1.801
_exptl_crystal_density_method 'not measured'
_exptl_crystal_description Parallelepiped
_exptl_crystal_F_000 700
_exptl_crystal_recrystallization_method 'Re-crystallisation from solvent: Dichloromethane'
_refine_diff_density_max 0.725
_refine_diff_density_min -2.116
_refine_diff_density_rms 0.331
_refine_ls_extinction_method none
_refine_ls_goodness_of_fit_ref 1.104
_refine_ls_hydrogen_treatment mixed
_refine_ls_matrix_type full
_refine_ls_number_parameters 317
_refine_ls_number_reflns 6102
_refine_ls_number_restraints 0
_refine_ls_restrained_S_all 1.104
_refine_ls_R_factor_all 0.0527
_refine_ls_R_factor_gt 0.0331
_refine_ls_shift/su_max 0.001
_refine_ls_shift/su_mean 0.000
_refine_ls_structure_factor_coef Fsqd
_refine_ls_weighting_details 'calc w=1/[\s^2^(Fo^2^)+(0.0678P)^2^+0.0000P] where P=(Fo^2^+2Fc^2^)/3'
_refine_ls_weighting_scheme calc
_refine_ls_wR_factor_gt 0.0846
_refine_ls_wR_factor_ref 0.1148
_reflns_number_gt 4833
_reflns_number_total 6102
_reflns_threshold_expression >2sigma(I)
_cod_data_source_file c5sc01753j2.cif
_cod_data_source_block shelxl
_cod_depositor_comments 'Adding full bibliography for 1520638.cif.'
_cod_original_sg_symbol_H-M P1
_cod_database_code 1520638

loop_
_symmetry_equiv_pos_as_xyz
'x, y, z'
'-x, -y, -z'

loop_
_atom_site_label
_atom_site_type_symbol
_atom_site_fract_x
_atom_site_fract_y
_atom_site_fract_z
_atom_site_U_iso_or_equiv
_atom_site_adp_type
_atom_site_occupancy
_atom_site_symmetry_multiplicity
_atom_site_calc_flag
_atom_site_refinement_flags
Au1 Au 0.64157(2) 0.59632(2) 0.132328(15) 0.04533(10) Uani 1 1 d .
P1 P 0.82222(15) 0.78668(17) 0.18479(10) 0.0421(3) Uani 1 1 d .
S1 S 0.45192(18) 0.40663(17) 0.08473(11) 0.0510(3) Uani 1 1 d .
C1 C 0.5447(15) 0.978(2) 0.3599(11) 0.118(5) Uani 1 1 d .
H1A H 0.6076 0.9304 0.3930 0.142 Uiso 1 1 calc R
O1 O -0.0176(7) 0.4145(7) 0.3874(4) 0.094(2) Uani 1 1 d .
Fe1 Fe 0.59177(9) 1.04046(9) 0.25326(6) 0.0479(2) Uani 1 1 d .
C2 C 0.3779(10) 1.018(3) 0.2634(10) 0.154(9) Uani 1 1 d .
H2A H 0.2953 1.0049 0.2142 0.185 Uiso 1 1 calc R
O2 O 0.1834(7) 0.5362(7) 0.4828(4) 0.0899(19) Uani 1 1 d .
H2 H 0.1237 0.5590 0.5182 0.135 Uiso 1 1 calc R
C3 C 0.439(2) 1.1370(18) 0.3229(17) 0.150(8) Uani 1 1 d .
H3A H 0.4130 1.2312 0.3256 0.180 Uiso 1 1 calc R
C4 C 0.5405(15) 1.113(2) 0.3818(8) 0.126(5) Uani 1 1 d .
H4A H 0.6024 1.1860 0.4343 0.151 Uiso 1 1 calc R
C5 C 0.440(2) 0.9131(13) 0.2844(14) 0.152(8) Uani 1 1 d .
H5A H 0.4119 0.8101 0.2538 0.182 Uiso 1 1 calc R
C6 C 0.6140(8) 1.1026(8) 0.1418(5) 0.0650(19) Uani 1 1 d .
H6A H 0.5384 1.1394 0.1089 0.078 Uiso 1 1 calc R
C7 C 0.6329(7) 0.9569(7) 0.1226(4) 0.0522(14) Uani 1 1 d .
H7A H 0.5733 0.8756 0.0740 0.063 Uiso 1 1 calc R
C8 C 0.7538(6) 0.9499(6) 0.1872(4) 0.0435(12) Uani 1 1 d .
C9 C 0.8100(7) 1.0928(7) 0.2464(5) 0.0549(15) Uani 1 1 d .
H9A H 0.8925 1.1207 0.2974 0.066 Uiso 1 1 calc R
C10 C 0.7229(8) 1.1859(8) 0.2179(6) 0.070(2) Uani 1 1 d .
H10A H 0.7342 1.2899 0.2466 0.084 Uiso 1 1 calc R
C11 C 0.9169(6) 0.8102(7) 0.2994(4) 0.0530(15) Uani 1 1 d .
C12 C 0.8471(9) 0.7542(9) 0.3563(5) 0.071(2) Uani 1 1 d .
H12A H 0.7516 0.7050 0.3367 0.086 Uiso 1 1 calc R
C13 C 0.9221(12) 0.7722(12) 0.4456(7) 0.100(3) Uani 1 1 d .
H13A H 0.8740 0.7394 0.4860 0.120 Uiso 1 1 calc R
C14 C 1.0632(10) 0.8371(12) 0.4712(7) 0.096(3) Uani 1 1 d .
H14A H 1.1149 0.8429 0.5276 0.115 Uiso 1 1 calc R
C15 C 1.1308(9) 0.8947(13) 0.4143(6) 0.098(3) Uani 1 1 d .
H15A H 1.2263 0.9439 0.4340 0.117 Uiso 1 1 calc R
C16 C 1.0597(8) 0.8806(10) 0.3293(5) 0.076(2) Uani 1 1 d .
H16A H 1.1077 0.9187 0.2910 0.092 Uiso 1 1 calc R
C21 C 0.9728(6) 0.7772(7) 0.1176(4) 0.0461(13) Uani 1 1 d .
C22 C 1.0468(8) 0.6598(8) 0.1028(5) 0.0650(18) Uani 1 1 d .
H22A H 1.0201 0.5885 0.1271 0.078 Uiso 1 1 calc R
C23 C 1.1620(8) 0.6489(9) 0.0513(6) 0.077(2) Uani 1 1 d .
H23A H 1.2125 0.5701 0.0413 0.093 Uiso 1 1 calc R
C24 C 1.2009(8) 0.7529(10) 0.0154(6) 0.075(2) Uani 1 1 d .
H24A H 1.2753 0.7433 -0.0209 0.090 Uiso 1 1 calc R
C25 C 1.1320(9) 0.8692(11) 0.0327(6) 0.081(3) Uani 1 1 d .
H25A H 1.1626 0.9418 0.0105 0.097 Uiso 1 1 calc R
C26 C 1.0158(7) 0.8834(9) 0.0830(6) 0.071(2) Uani 1 1 d .
H26A H 0.9676 0.9637 0.0932 0.085 Uiso 1 1 calc R
C31 C 0.3595(7) 0.4257(7) 0.1806(4) 0.0522(15) Uani 1 1 d .
C32 C 0.4250(8) 0.4989(8) 0.2701(5) 0.071(2) Uani 1 1 d .
H32A H 0.5233 0.5407 0.2824 0.085 Uiso 1 1 calc R
C33 C 0.3454(9) 0.5106(9) 0.3417(5) 0.078(2) Uani 1 1 d .
H33A H 0.3909 0.5600 0.4016 0.094 Uiso 1 1 calc R
C34 C 0.1996(8) 0.4499(7) 0.3253(5) 0.0645(19) Uani 1 1 d .
C35 C 0.1351(9) 0.3740(9) 0.2366(6) 0.071(2) Uani 1 1 d .
H35A H 0.0375 0.3303 0.2252 0.085 Uiso 1 1 calc R
C36 C 0.2117(8) 0.3615(8) 0.1648(5) 0.0637(18) Uani 1 1 d .
H36A H 0.1657 0.3103 0.1052 0.076 Uiso 1 1 calc R
C37 C 0.1136(9) 0.4674(8) 0.4016(6) 0.076(2) Uani 1 1 d .

loop_
_atom_site_aniso_label
_atom_site_aniso_U_11
_atom_site_aniso_U_22
_atom_site_aniso_U_33
_atom_site_aniso_U_23
_atom_site_aniso_U_13
_atom_site_aniso_U_12
Au1 0.04429(14) 0.04947(16) 0.04744(16) 0.01777(11) 0.02027(10) 0.00944(10)
P1 0.0352(7) 0.0535(8) 0.0423(8) 0.0187(7) 0.0142(6) 0.0094(6)
S1 0.0590(8) 0.0488(8) 0.0474(8) 0.0134(7) 0.0262(7) 0.0048(6)
C1 0.104(9) 0.193(15) 0.129(11) 0.112(11) 0.079(8) 0.082(10)
O1 0.096(4) 0.096(4) 0.071(4) 0.000(3) 0.052(3) -0.028(3)
Fe1 0.0387(4) 0.0534(5) 0.0534(5) 0.0167(4) 0.0143(4) 0.0093(3)
C2 0.038(4) 0.34(3) 0.095(10) 0.098(15) 0.013(5) 0.007(10)
O2 0.103(4) 0.091(4) 0.064(4) 0.006(3) 0.048(3) -0.016(3)
C3 0.170(15) 0.131(11) 0.24(2) 0.117(13) 0.163(15) 0.106(11)
C4 0.101(9) 0.164(13) 0.074(7) -0.012(8) 0.041(6) -0.022(9)
C5 0.185(15) 0.082(7) 0.155(14) -0.025(8) 0.140(12) -0.057(9)
C6 0.068(4) 0.075(5) 0.072(5) 0.043(4) 0.026(4) 0.024(4)
C7 0.048(3) 0.067(4) 0.046(3) 0.021(3) 0.013(3) 0.013(3)
C8 0.038(3) 0.045(3) 0.050(3) 0.015(3) 0.015(2) 0.008(2)
C9 0.043(3) 0.062(4) 0.061(4) 0.020(3) 0.018(3) -0.001(3)
C10 0.069(4) 0.049(4) 0.104(6) 0.032(4) 0.041(4) 0.011(3)
C11 0.039(3) 0.073(4) 0.048(4) 0.018(3) 0.010(2) 0.019(3)
C12 0.072(5) 0.089(5) 0.061(5) 0.037(4) 0.011(4) 0.006(4)
C13 0.116(8) 0.133(9) 0.071(6) 0.062(6) 0.013(5) 0.009(6)
C14 0.082(6) 0.140(9) 0.069(6) 0.041(6) -0.001(5) 0.025(6)
C15 0.053(4) 0.164(10) 0.068(6) 0.030(6) 0.006(4) 0.009(5)
C16 0.050(4) 0.126(7) 0.056(4) 0.032(5) 0.012(3) 0.013(4)
C21 0.036(3) 0.064(4) 0.043(3) 0.020(3) 0.015(2) 0.012(2)
C22 0.068(4) 0.061(4) 0.075(5) 0.024(4) 0.035(4) 0.019(3)
C23 0.067(4) 0.081(5) 0.093(6) 0.024(5) 0.043(4) 0.031(4)
C24 0.051(4) 0.123(7) 0.063(5) 0.034(5) 0.033(3) 0.024(4)
C25 0.069(5) 0.122(7) 0.092(6) 0.073(6) 0.050(4) 0.035(5)
C26 0.057(4) 0.100(6) 0.090(6) 0.062(5) 0.036(4) 0.035(4)
C31 0.061(4) 0.046(3) 0.052(4) 0.016(3) 0.027(3) 0.004(3)
C32 0.072(4) 0.075(5) 0.057(4) 0.013(4) 0.024(3) -0.019(4)
C33 0.093(5) 0.079(5) 0.052(4) 0.008(4) 0.034(4) -0.017(4)
C34 0.079(5) 0.056(4) 0.059(4) 0.014(3) 0.039(4) -0.006(3)
C35 0.066(4) 0.079(5) 0.064(5) 0.018(4) 0.028(4) -0.011(4)
C36 0.062(4) 0.073(5) 0.052(4) 0.015(3) 0.024(3) -0.008(3)
C37 0.098(6) 0.063(4) 0.065(5) 0.012(4) 0.047(4) -0.011(4)

loop_
_atom_type_symbol
_atom_type_description
_atom_type_scat_dispersion_real
_atom_type_scat_dispersion_imag
_atom_type_scat_source
C C 0.0033 0.0016 'International Tables Vol C Tables 4.2.6.8 and 6.1.1.4'
H H 0.0000 0.0000 'International Tables Vol C Tables 4.2.6.8 and 6.1.1.4'
O O 0.0106 0.0060 'International Tables Vol C Tables 4.2.6.8 and 6.1.1.4'
Au Au -2.0133 8.8022 'International Tables Vol C Tables 4.2.6.8 and 6.1.1.4'
Fe Fe 0.3463 0.8444 'International Tables Vol C Tables 4.2.6.8 and 6.1.1.4'
P P 0.1023 0.0942 'International Tables Vol C Tables 4.2.6.8 and 6.1.1.4'
S S 0.1246 0.1234 'International Tables Vol C Tables 4.2.6.8 and 6.1.1.4'

loop_
_geom_angle_atom_site_label_1
_geom_angle_atom_site_label_2
_geom_angle_atom_site_label_3
_geom_angle
P1 Au1 S1 177.31(5)
C8 P1 C21 104.7(3)
C8 P1 C11 108.0(3)
C21 P1 C11 103.2(3)
C8 P1 Au1 112.38(19)
C21 P1 Au1 115.2(2)
C11 P1 Au1 112.6(2)
C31 S1 Au1 105.1(2)
C4 C1 C5 107.1(12)
C4 C1 Fe1 71.8(7)
C5 C1 Fe1 69.3(6)
C4 C1 H1A 126.4
C5 C1 H1A 126.4
Fe1 C1 H1A 126.4
C2 Fe1 C5 39.4(7)
C2 Fe1 C3 37.5(6)
C5 Fe1 C3 64.0(5)
C2 Fe1 C1 65.4(5)
C5 Fe1 C1 39.5(6)
C3 Fe1 C1 63.6(5)
C2 Fe1 C4 63.7(5)
C5 Fe1 C4 63.7(5)
C3 Fe1 C4 38.2(6)
C1 Fe1 C4 36.9(5)
C2 Fe1 C8 145.3(8)
C5 Fe1 C8 117.8(5)
C3 Fe1 C8 177.2(8)
C1 Fe1 C8 116.2(4)
C4 Fe1 C8 140.0(6)
C2 Fe1 C7 113.4(5)
C5 Fe1 C7 112.6(4)
C3 Fe1 C7 140.8(8)
C1 Fe1 C7 140.3(6)
C4 Fe1 C7 176.3(4)
C8 Fe1 C7 41.2(2)
C2 Fe1 C6 108.1(5)
C5 Fe1 C6 135.1(8)
C3 Fe1 C6 111.6(5)
C1 Fe1 C6 173.5(4)
C4 Fe1 C6 141.6(7)
C8 Fe1 C6 68.8(3)
C7 Fe1 C6 40.7(3)
C2 Fe1 C10 132.6(8)
C5 Fe1 C10 172.0(8)
C3 Fe1 C10 109.7(5)
C1 Fe1 C10 143.7(7)
C4 Fe1 C10 114.9(5)
C8 Fe1 C10 68.7(3)
C7 Fe1 C10 68.7(3)
C6 Fe1 C10 40.8(3)
C2 Fe1 C9 172.2(9)
C5 Fe1 C9 147.5(8)
C3 Fe1 C9 136.1(7)
C1 Fe1 C9 117.7(5)
C4 Fe1 C9 113.9(4)
C8 Fe1 C9 41.3(2)
C7 Fe1 C9 69.3(3)
C6 Fe1 C9 68.8(3)
C10 Fe1 C9 40.5(3)
C3 C2 C5 107.7(13)
C3 C2 Fe1 72.0(7)
C5 C2 Fe1 70.8(7)
C3 C2 H2A 126.1
C5 C2 H2A 126.1
Fe1 C2 H2A 126.1
C37 O2 H2 109.5
C2 C3 C4 109.2(13)
C2 C3 Fe1 70.6(7)
C4 C3 Fe1 71.9(6)
C2 C3 H3A 125.4
C4 C3 H3A 125.4
Fe1 C3 H3A 125.4
C1 C4 C3 109.5(13)
C1 C4 Fe1 71.4(7)
C3 C4 Fe1 69.9(7)
C1 C4 H4A 125.3
C3 C4 H4A 125.3
Fe1 C4 H4A 125.3
C2 C5 C1 106.5(12)
C2 C5 Fe1 69.8(7)
C1 C5 Fe1 71.2(6)
C2 C5 H5A 126.7
C1 C5 H5A 126.7
Fe1 C5 H5A 126.7
C7 C6 C10 108.1(6)
C7 C6 Fe1 69.3(4)
C10 C6 Fe1 69.7(4)
C7 C6 H6A 125.9
C10 C6 H6A 125.9
Fe1 C6 H6A 125.9
C6 C7 C8 107.8(6)
C6 C7 Fe1 70.0(4)
C8 C7 Fe1 69.2(3)
C6 C7 H7A 126.1
C8 C7 H7A 126.1
Fe1 C7 H7A 126.1
C7 C8 C9 108.1(5)
C7 C8 P1 123.0(5)
C9 C8 P1 128.7(5)
C7 C8 Fe1 69.6(3)
C9 C8 Fe1 70.1(3)
P1 C8 Fe1 128.7(3)
C10 C9 C8 107.3(6)
C10 C9 Fe1 69.7(4)
C8 C9 Fe1 68.7(3)
C10 C9 H9A 126.3
C8 C9 H9A 126.3
Fe1 C9 H9A 126.3
C9 C10 C6 108.6(6)
C9 C10 Fe1 69.8(4)
C6 C10 Fe1 69.4(4)
C9 C10 H10A 125.7
C6 C10 H10A 125.7
Fe1 C10 H10A 125.7
C12 C11 C16 119.3(7)
C12 C11 P1 119.7(5)
C16 C11 P1 120.9(5)
C11 C12 C13 119.5(8)
C11 C12 H12A 120.3
C13 C12 H12A 120.3
C14 C13 C12 119.5(9)
C14 C13 H13A 120.2
C12 C13 H13A 120.2
C13 C14 C15 120.3(9)
C13 C14 H14A 119.9
C15 C14 H14A 119.9
C16 C15 C14 120.8(9)
C16 C15 H15A 119.6
C14 C15 H15A 119.6
C15 C16 C11 120.4(8)
C15 C16 H16A 119.8
C11 C16 H16A 119.8
C26 C21 C22 119.6(6)
C26 C21 P1 122.4(5)
C22 C21 P1 118.0(5)
C21 C22 C23 119.4(7)
C21 C22 H22A 120.3
C23 C22 H22A 120.3
C24 C23 C22 120.4(7)
C24 C23 H23A 119.8
C22 C23 H23A 119.8
C25 C24 C23 119.9(7)
C25 C24 H24A 120.1
C23 C24 H24A 120.1
C24 C25 C26 121.4(8)
C24 C25 H25A 119.3
C26 C25 H25A 119.3
C21 C26 C25 119.2(7)
C21 C26 H26A 120.4
C25 C26 H26A 120.4
C32 C31 C36 118.2(6)
C32 C31 S1 123.8(5)
C36 C31 S1 118.0(5)
C31 C32 C33 120.5(7)
C31 C32 H32A 119.7
C33 C32 H32A 119.7
C34 C33 C32 120.8(7)
C34 C33 H33A 119.6
C32 C33 H33A 119.6
C35 C34 C33 118.8(6)
C35 C34 C37 120.6(7)
C33 C34 C37 120.6(7)
C36 C35 C34 121.3(7)
C36 C35 H35A 119.4
C34 C35 H35A 119.4
C35 C36 C31 120.2(7)
C35 C36 H36A 119.9
C31 C36 H36A 119.9
O1 C37 O2 122.4(7)
O1 C37 C34 120.9(8)
O2 C37 C34 116.7(7)

loop_
_geom_bond_atom_site_label_1
_geom_bond_atom_site_label_2
_geom_bond_distance
Au1 P1 2.2647(15)
Au1 S1 2.3128(16)
P1 C8 1.789(6)
P1 C21 1.822(6)
P1 C11 1.823(6)
S1 C31 1.770(6)
C1 C4 1.281(18)
C1 C5 1.36(2)
C1 Fe1 2.023(10)
C1 H1A 0.9800
O1 C37 1.234(9)
Fe1 C2 1.987(10)
Fe1 C5 2.000(9)
Fe1 C3 2.004(10)
Fe1 C4 2.028(10)
Fe1 C8 2.029(5)
Fe1 C7 2.034(6)
Fe1 C6 2.042(7)
Fe1 C10 2.046(7)
Fe1 C9 2.048(6)
C2 C3 1.28(2)
C2 C5 1.34(2)
C2 H2A 0.9800
O2 C37 1.286(10)
O2 H2 0.8200
C3 C4 1.32(2)
C3 H3A 0.9800
C4 H4A 0.9800
C5 H5A 0.9800
C6 C7 1.418(9)
C6 C10 1.426(11)
C6 H6A 0.9800
C7 C8 1.429(8)
C7 H7A 0.9800
C8 C9 1.437(9)
C9 C10 1.419(9)
C9 H9A 0.9800
C10 H10A 0.9800
C11 C12 1.373(10)
C11 C16 1.381(10)
C12 C13 1.424(12)
C12 H12A 0.9300
C13 C14 1.347(13)
C13 H13A 0.9300
C14 C15 1.372(13)
C14 H14A 0.9300
C15 C16 1.363(12)
C15 H15A 0.9300
C16 H16A 0.9300
C21 C26 1.378(9)
C21 C22 1.378(9)
C22 C23 1.394(10)
C22 H22A 0.9300
C23 C24 1.362(12)
C23 H23A 0.9300
C24 C25 1.340(12)
C24 H24A 0.9300
C25 C26 1.389(10)
C25 H25A 0.9300
C26 H26A 0.9300
C31 C32 1.382(10)
C31 C36 1.405(9)
C32 C33 1.383(10)
C32 H32A 0.9300
C33 C34 1.376(10)
C33 H33A 0.9300
C34 C35 1.375(11)
C34 C37 1.477(9)
C35 C36 1.369(10)
C35 H35A 0.9300
C36 H36A 0.9300
